data_2014535
loop_
_publ_author_name
'Low, John N.'
'Cobo, Justo'
'Nogueras, Manuel'
'Cuervo, Paola'
'Abonia, Rodrigo'
'Glidewell, Christopher'

_publ_section_title
;
 Polarized molecular--electronic structures and supramolecular
 aggregation in 1-(6-amino-1,3-benzodioxol-5-yl)-3-arylprop-2-en-1-ones
;
_journal_issue 10
_journal_name_full 'Acta Crystallographica Section C'
_journal_page_first o744
_journal_page_last o750
_journal_paper_doi 10.1107/S0108270104020414
_journal_volume 60
_journal_year 2004
_chemical_formula_iupac 'C17 H15 N O4'
_chemical_formula_moiety 'C17 H15 N O4'
_chemical_formula_sum 'C17 H15 N O4'
_chemical_formula_weight 297.30
_chemical_name_systematic
;
1-(6-Amino-1,3-benzodioxol-5-yl)-3-(4-methoxyphenyl)prop-2-en-1-one,
monoclinic polymorph
;
_space_group_IT_number 14
_symmetry_cell_setting monoclinic
_symmetry_space_group_name_Hall '-P 2ybc'
_symmetry_space_group_name_H-M 'P 1 21/c 1'
_atom_sites_solution_hydrogens geom
_atom_sites_solution_primary direct
_atom_sites_solution_secondary difmap
_cell_angle_alpha 90.00
_cell_angle_beta 91.9240(16)
_cell_angle_gamma 90.00
_cell_formula_units_Z 4
_cell_length_a 17.5560(4)
_cell_length_b 5.0914(2)
_cell_length_c 15.4869(4)
_cell_measurement_reflns_used 3170
_cell_measurement_temperature 120(2)
_cell_measurement_theta_max 27.50
_cell_measurement_theta_min 2.91
_cell_volume 1383.51(7)
_computing_cell_refinement 'DENZO (Otwinowski & Minor, 1997) and COLLECT'
_computing_data_collection 'COLLECT (Nonius, 1998)'
_computing_data_reduction 'DENZO and COLLECT'
_computing_molecular_graphics 'PLATON (Spek, 2003)'
_computing_publication_material 'SHELXL97 and PRPKAPPA (Ferguson, 1999)'
_computing_structure_refinement 'SHELXL97 (Sheldrick, 1997)'
_computing_structure_solution 'SHELXS97 (Sheldrick, 1997)'
_diffrn_ambient_temperature 120(2)
_diffrn_detector_area_resol_mean 9.091
_diffrn_measured_fraction_theta_full 0.997
_diffrn_measured_fraction_theta_max 0.997
_diffrn_measurement_device_type 'Nonius KappaCCD area-detector'
_diffrn_measurement_method '\f and \w'
_diffrn_radiation_monochromator graphite
_diffrn_radiation_source 'Bruker-Nonius FR591 rotating anode'
_diffrn_radiation_type 'Mo K\a'
_diffrn_radiation_wavelength 0.71073
_diffrn_reflns_av_R_equivalents 0.0382
_diffrn_reflns_av_sigmaI/netI 0.0367
_diffrn_reflns_limit_h_max 22
_diffrn_reflns_limit_h_min -21
_diffrn_reflns_limit_k_max 6
_diffrn_reflns_limit_k_min -6
_diffrn_reflns_limit_l_max 19
_diffrn_reflns_limit_l_min -20
_diffrn_reflns_number 14325
_diffrn_reflns_theta_full 27.50
_diffrn_reflns_theta_max 27.50
_diffrn_reflns_theta_min 2.91
_diffrn_standards_decay_% 0
_exptl_absorpt_coefficient_mu 0.102
_exptl_absorpt_correction_T_max 0.998
_exptl_absorpt_correction_T_min 0.959
_exptl_absorpt_correction_type multi-scan
_exptl_absorpt_process_details '(SADABS; Sheldrick, 2003)'
_exptl_crystal_colour red
_exptl_crystal_density_diffrn 1.427
_exptl_crystal_density_meas ?
_exptl_crystal_density_method 'not measured'
_exptl_crystal_description block
_exptl_crystal_F_000 624
_exptl_crystal_size_max 0.04
_exptl_crystal_size_mid 0.02
_exptl_crystal_size_min 0.02
_refine_diff_density_max 0.262
_refine_diff_density_min -0.214
_refine_ls_extinction_coef 0.007(2)
_refine_ls_extinction_expression Fc^*^=kFc[1+0.001xFc^2^\l^3^/sin(2\q)]^-1/4^
_refine_ls_extinction_method 'SHELXL97 (Sheldrick, 1997)'
_refine_ls_goodness_of_fit_ref 1.038
_refine_ls_hydrogen_treatment constr
_refine_ls_matrix_type full
_refine_ls_number_parameters 201
_refine_ls_number_reflns 3169
_refine_ls_number_restraints 0
_refine_ls_restrained_S_all 1.038
_refine_ls_R_factor_all 0.0703
_refine_ls_R_factor_gt 0.0449
_refine_ls_shift/su_max 0.002
_refine_ls_shift/su_mean 0.000
_refine_ls_structure_factor_coef Fsqd
_refine_ls_weighting_details 'w = 1/[\s^2^(Fo^2^)+(0.0701P)^2^+0.2374P] where P=(Fo^2^+2Fc^2^)/3'
_refine_ls_weighting_scheme calc
_refine_ls_wR_factor_gt 0.1142
_refine_ls_wR_factor_ref 0.1284
_reflns_number_gt 2271
_reflns_number_total 3170
_reflns_threshold_expression I>2\s(I)
_cod_data_source_file sk1762.cif
_cod_data_source_block IIa
_cod_depositor_comments
;
The following automatic conversions were performed:

'_exptl_crystal_density_meas' value 'not measured' was changed to '?'
- the value is perceived as not measured.

Automatic conversion script
Id: cif_fix_values 3008 2015-01-20 13:52:24Z robertas 
;
_cod_original_sg_symbol_H-M 'P 21/c'
_cod_database_code 2014535
_cod_database_fobs_code 2014535

loop_
_symmetry_equiv_pos_as_xyz
'x, y, z'
'-x, y+1/2, -z+1/2'
'-x, -y, -z'
'x, -y+1/2, z+1/2'

loop_
_atom_site_label
_atom_site_fract_x
_atom_site_fract_y
_atom_site_fract_z
_atom_site_U_iso_or_equiv
_atom_site_adp_type
_atom_site_calc_flag
_atom_site_refinement_flags
_atom_site_occupancy
_atom_site_disorder_assembly
_atom_site_disorder_group
_atom_site_type_symbol
O1 0.78208(6) -0.4220(2) 0.01174(7) 0.0337(3) Uani d . 1 . . O
C2 0.83733(8) -0.5459(4) -0.03950(11) 0.0340(4) Uani d . 1 . . C
O3 0.91051(6) -0.4401(2) -0.01723(7) 0.0356(3) Uani d . 1 . . O
C3a 0.89963(8) -0.2603(3) 0.04676(9) 0.0252(4) Uani d . 1 . . C
C4 0.95265(8) -0.1077(3) 0.08815(10) 0.0267(4) Uani d . 1 . . C
C5 0.92780(8) 0.0730(3) 0.15079(9) 0.0232(3) Uani d . 1 . . C
N5 0.98106(6) 0.2294(3) 0.18954(8) 0.0277(3) Uani d . 1 . . N
C6 0.84914(8) 0.0844(3) 0.17162(9) 0.0222(3) Uani d . 1 . . C
C7 0.79644(8) -0.0847(3) 0.12632(9) 0.0242(3) Uani d . 1 . . C
C7a 0.82251(8) -0.2480(3) 0.06499(9) 0.0244(3) Uani d . 1 . . C
C8 0.82376(8) 0.2649(3) 0.23813(9) 0.0240(3) Uani d . 1 . . C
O8 0.86837(5) 0.4110(2) 0.28000(7) 0.0303(3) Uani d . 1 . . O
C9 0.74153(8) 0.2741(3) 0.25819(9) 0.0252(4) Uani d . 1 . . C
C10 0.71444(8) 0.4477(3) 0.31353(9) 0.0248(3) Uani d . 1 . . C
C11 0.63473(8) 0.4739(3) 0.33750(9) 0.0224(3) Uani d . 1 . . C
C12 0.57815(8) 0.2974(3) 0.30779(9) 0.0240(3) Uani d . 1 . . C
C13 0.50314(8) 0.3286(3) 0.32865(9) 0.0240(3) Uani d . 1 . . C
C14 0.48187(8) 0.5373(3) 0.38070(9) 0.0228(3) Uani d . 1 . . C
O14 0.40540(5) 0.5557(2) 0.39519(6) 0.0269(3) Uani d . 1 . . O
C141 0.38014(8) 0.7774(3) 0.44357(10) 0.0302(4) Uani d . 1 . . C
C15 0.53670(8) 0.7104(3) 0.41239(9) 0.0257(4) Uani d . 1 . . C
C16 0.61226(8) 0.6771(3) 0.39075(10) 0.0261(4) Uani d . 1 . . C
H2A 0.8250 -0.5151 -0.1015 0.041 Uiso calc R 1 . . H
H2B 0.8372 -0.7377 -0.0290 0.041 Uiso calc R 1 . . H
H4 1.0051 -0.1217 0.0755 0.032 Uiso calc R 1 . . H
H5A 0.9664 0.3721 0.2260 0.033 Uiso d R 1 . . H
H5B 1.0317 0.2275 0.1681 0.033 Uiso d R 1 . . H
H7 0.7439 -0.0824 0.1391 0.029 Uiso calc R 1 . . H
H9 0.7075 0.1527 0.2308 0.030 Uiso calc R 1 . . H
H10 0.7501 0.5657 0.3400 0.030 Uiso calc R 1 . . H
H12 0.5920 0.1535 0.2726 0.029 Uiso calc R 1 . . H
H13 0.4658 0.2076 0.3075 0.029 Uiso calc R 1 . . H
H14A 0.4036 0.7724 0.5019 0.045 Uiso calc R 1 . . H
H14B 0.3246 0.7715 0.4473 0.045 Uiso calc R 1 . . H
H14C 0.3950 0.9397 0.4146 0.045 Uiso calc R 1 . . H
H15 0.5228 0.8514 0.4488 0.031 Uiso calc R 1 . . H
H16 0.6496 0.7966 0.4130 0.031 Uiso calc R 1 . . H

loop_
_atom_site_aniso_label
_atom_site_aniso_U_11
_atom_site_aniso_U_22
_atom_site_aniso_U_33
_atom_site_aniso_U_12
_atom_site_aniso_U_13
_atom_site_aniso_U_23
O1 0.0224(6) 0.0406(7) 0.0384(6) -0.0021(5) 0.0042(5) -0.0136(6)
C2 0.0247(8) 0.0368(10) 0.0407(9) 0.0012(7) 0.0044(7) -0.0109(8)
O3 0.0232(6) 0.0460(8) 0.0380(7) 0.0004(5) 0.0057(5) -0.0161(6)
C3a 0.0231(7) 0.0292(9) 0.0237(8) 0.0048(6) 0.0042(6) 0.0003(7)
C4 0.0159(7) 0.0346(9) 0.0299(8) 0.0030(6) 0.0046(6) 0.0020(7)
C5 0.0195(7) 0.0258(8) 0.0243(7) 0.0011(6) 0.0017(6) 0.0059(7)
N5 0.0159(6) 0.0320(8) 0.0354(7) -0.0018(5) 0.0034(5) -0.0038(6)
C6 0.0169(7) 0.0252(8) 0.0245(7) 0.0017(6) 0.0014(6) 0.0043(6)
C7 0.0160(7) 0.0284(8) 0.0283(8) -0.0005(6) 0.0037(6) 0.0014(7)
C7a 0.0201(7) 0.0272(9) 0.0260(8) -0.0011(6) 0.0003(6) 0.0012(7)
C8 0.0189(7) 0.0281(9) 0.0250(7) 0.0001(6) 0.0015(6) 0.0037(7)
O8 0.0200(5) 0.0361(7) 0.0350(6) -0.0021(5) 0.0022(4) -0.0073(5)
C9 0.0179(7) 0.0327(9) 0.0250(7) -0.0007(6) 0.0014(6) -0.0024(7)
C10 0.0210(7) 0.0269(8) 0.0263(8) -0.0010(6) 0.0004(6) 0.0000(7)
C11 0.0192(7) 0.0263(8) 0.0217(7) 0.0025(6) 0.0010(6) 0.0002(6)
C12 0.0242(7) 0.0271(8) 0.0208(7) 0.0022(6) 0.0020(6) -0.0008(6)
C13 0.0209(7) 0.0286(9) 0.0223(7) -0.0023(6) -0.0002(6) -0.0012(6)
C14 0.0172(7) 0.0297(9) 0.0216(7) 0.0024(6) 0.0018(6) 0.0025(6)
O14 0.0183(5) 0.0344(7) 0.0282(6) 0.0015(4) 0.0050(4) -0.0047(5)
C15 0.0255(8) 0.0263(8) 0.0253(8) 0.0037(6) 0.0026(6) -0.0035(7)
C16 0.0218(7) 0.0272(8) 0.0292(8) -0.0014(6) 0.0014(6) -0.0026(7)
C141 0.0241(8) 0.0348(10) 0.0322(8) 0.0051(7) 0.0074(6) -0.0033(7)

loop_
_atom_type_symbol
_atom_type_description
_atom_type_scat_dispersion_real
_atom_type_scat_dispersion_imag
_atom_type_scat_source
C C 0.0033 0.0016 'International Tables Vol C Tables 4.2.6.8 and 6.1.1.4'
H H 0.0000 0.0000 'International Tables Vol C Tables 4.2.6.8 and 6.1.1.4'
N N 0.0061 0.0033 'International Tables Vol C Tables 4.2.6.8 and 6.1.1.4'
O O 0.0106 0.0060 'International Tables Vol C Tables 4.2.6.8 and 6.1.1.4'

loop_
_geom_angle_atom_site_label_1
_geom_angle_atom_site_label_2
_geom_angle_atom_site_label_3
_geom_angle
_geom_angle_publ_flag
C7a O1 C2 105.65(11) no
O1 C2 O3 108.89(13) no
O1 C2 H2A 109.9 no
O3 C2 H2A 109.9 no
O1 C2 H2B 109.9 no
O3 C2 H2B 109.9 no
H2A C2 H2B 108.3 no
C3a O3 C2 106.38(11) no
C4 C3a O3 127.99(13) no
C4 C3a C7a 122.30(14) no
O3 C3a C7a 109.70(13) no
C3a C4 C5 118.25(13) no
C3a C4 H4 120.9 no
C5 C4 H4 120.9 no
N5 C5 C4 117.51(13) no
N5 C5 C6 122.30(14) no
C4 C5 C6 120.19(14) no
C5 N5 H5A 120.7 no
C5 N5 H5B 118.4 no
H5A N5 H5B 118.7 no
C5 C6 C7 118.61(13) no
C5 C6 C8 120.27(13) no
C7 C6 C8 121.12(12) no
C7a C7 C6 119.05(13) no
C7a C7 H7 120.5 no
C6 C7 H7 120.5 no
C7 C7a O1 129.08(13) no
C7 C7a C3a 121.55(14) no
O1 C7a C3a 109.37(12) no
O8 C8 C6 122.76(12) no
O8 C8 C9 118.04(13) no
C6 C8 C9 119.20(13) no
C10 C9 C8 121.71(14) no
C10 C9 H9 119.1 no
C8 C9 H9 119.1 no
C9 C10 C11 126.05(14) no
C9 C10 H10 117.0 no
C11 C10 H10 117.0 no
C16 C11 C12 117.33(13) no
C16 C11 C10 120.72(13) no
C12 C11 C10 121.95(13) no
C13 C12 C11 121.39(14) no
C13 C12 H12 119.3 no
C11 C12 H12 119.3 no
C12 C13 C14 120.11(14) no
C12 C13 H13 119.9 no
C14 C13 H13 119.9 no
O14 C14 C15 124.88(13) no
O14 C14 C13 115.46(13) no
C15 C14 C13 119.65(13) no
C14 O14 C141 117.45(12) no
O14 C141 H14A 109.5 no
O14 C141 H14B 109.5 no
H14A C141 H14B 109.5 no
O14 C141 H14C 109.5 no
H14A C141 H14C 109.5 no
H14B C141 H14C 109.5 no
C14 C15 C16 119.70(14) no
C14 C15 H15 120.1 no
C16 C15 H15 120.1 no
C11 C16 C15 121.78(14) no
C11 C16 H16 119.1 no
C15 C16 H16 119.1 no

loop_
_geom_bond_atom_site_label_1
_geom_bond_atom_site_label_2
_geom_bond_site_symmetry_2
_geom_bond_distance
_geom_bond_publ_flag
O1 C7a . 1.3890(18) no
O1 C2 . 1.4214(18) no
C2 O3 . 1.4248(19) no
C2 H2A . 0.99 no
C2 H2B . 0.99 no
O3 C3a . 1.3673(18) no
C3a C4 . 1.357(2) no
C3a C7a . 1.3937(19) no
C4 C5 . 1.416(2) no
C4 H4 . 0.95 no
C5 N5 . 1.3531(19) no
C5 C6 . 1.4297(19) no
N5 H5A . 0.96 no
N5 H5B . 0.9599 no
C6 C7 . 1.430(2) no
C6 C8 . 1.461(2) no
C7 C7a . 1.354(2) no
C7 H7 . 0.95 no
C8 O8 . 1.2460(18) no
C8 C9 . 1.4877(19) no
C9 C10 . 1.330(2) no
C9 H9 . 0.95 no
C10 C11 . 1.4659(19) no
C10 H10 . 0.95 no
C11 C16 . 1.388(2) no
C11 C12 . 1.406(2) no
C12 C13 . 1.376(2) no
C12 H12 . 0.95 no
C13 C14 . 1.392(2) no
C13 H13 . 0.95 no
C14 O14 . 1.3718(17) no
C14 C15 . 1.383(2) no
O14 C141 . 1.4332(18) no
C141 H14A . 0.98 no
C141 H14B . 0.98 no
C141 H14C . 0.98 no
C15 C16 . 1.3894(19) no
C15 H15 . 0.95 no
C16 H16 . 0.95 no

loop_
_geom_hbond_atom_site_label_D
_geom_hbond_atom_site_label_H
_geom_hbond_atom_site_label_A
_geom_hbond_site_symmetry_A
_geom_hbond_distance_DH
_geom_hbond_distance_HA
_geom_hbond_distance_DA
_geom_hbond_angle_DHA
_geom_hbond_publ_flag
N5 H5A O8 . 0.96 1.95 2.6301(15) 126 y
N5 H5B O8 2_745 0.96 2.49 3.1232(15) 123 y
C2 H2B Cg2 1_545 0.99 2.84 3.640(2) 138 y
C13 H13 Cg1 2_645 0.95 2.81 3.488(2) 130 y

loop_
_geom_torsion_atom_site_label_1
_geom_torsion_atom_site_label_2
_geom_torsion_atom_site_label_3
_geom_torsion_atom_site_label_4
_geom_torsion
_geom_torsion_publ_flag
C7a O1 C2 O3 -1.08(17) no
O1 C2 O3 C3a 0.93(18) no
C2 O3 C3a C4 -179.51(16) no
C2 O3 C3a C7a -0.40(17) no
O3 C3a C4 C5 177.80(14) no
C7a C3a C4 C5 -1.2(2) no
C3a C4 C5 N5 -177.99(14) no
C3a C4 C5 C6 2.5(2) no
N5 C5 C6 C7 178.83(13) no
C4 C5 C6 C7 -1.7(2) no
N5 C5 C6 C8 -1.4(2) no
C4 C5 C6 C8 178.10(13) no
C5 C6 C7 C7a -0.5(2) no
C8 C6 C7 C7a 179.76(14) no
C6 C7 C7a O1 -178.04(14) no
C6 C7 C7a C3a 1.8(2) no
C2 O1 C7a C7 -179.31(16) no
C2 O1 C7a C3a 0.83(17) no
C4 C3a C7a C7 -1.0(2) no
O3 C3a C7a C7 179.86(13) no
C4 C3a C7a O1 178.89(14) no
O3 C3a C7a O1 -0.28(18) no
C5 C6 C8 O8 -1.2(2) no
C7 C6 C8 O8 178.52(14) no
C5 C6 C8 C9 179.63(13) no
C7 C6 C8 C9 -0.6(2) no
O8 C8 C9 C10 5.8(2) no
C6 C8 C9 C10 -175.03(14) no
C8 C9 C10 C11 179.77(14) no
C9 C10 C11 C16 -174.69(15) no
C9 C10 C11 C12 5.1(2) no
C16 C11 C12 C13 1.7(2) no
C10 C11 C12 C13 -178.04(14) no
C11 C12 C13 C14 -0.4(2) no
C12 C13 C14 O14 177.87(13) no
C12 C13 C14 C15 -1.0(2) no
C15 C14 O14 C141 2.9(2) no
C13 C14 O14 C141 -175.91(13) no
O14 C14 C15 C16 -177.65(13) no
C13 C14 C15 C16 1.1(2) no
C12 C11 C16 C15 -1.6(2) no
C10 C11 C16 C15 178.15(14) no
C14 C15 C16 C11 0.2(2) no

loop_
_cod_related_entry_id
_cod_related_entry_database
_cod_related_entry_code
1 ChemSpider 30652419
